data_4030277
loop_
_publ_author_name
'Chassaing, J.'
'de Bournonville, M. B.'
'Bizot, D.'
'Quarton, M.'

_publ_section_title
;
 Structural and magnetic studies of Rb2NbF6 and Cs2NbF6
;
_journal_name_full 'European Journal of Solid State and Inorganic Chemistry'
_journal_page_first 441
_journal_page_last 451
_journal_volume 28
_journal_year 1991
_chemical_formula_sum 'F6 Nb Rb2'
_chemical_formula_weight 377.85
_space_group_IT_number 164
_symmetry_cell_setting trigonal
_symmetry_Int_Tables_number 164
_symmetry_space_group_name_Hall '-P 3 2"'
_symmetry_space_group_name_H-M 'P -3 m 1'
_cell_angle_alpha 90
_cell_angle_beta 90
_cell_angle_gamma 120
_cell_formula_units_Z 1
_cell_length_a 6.0709(9)
_cell_length_b 6.0709(9)
_cell_length_c 4.8006(11)
_cell_volume 153.23(5)
_diffrn_ambient_temperature 293
_diffrn_radiation_probe x-ray
_diffrn_radiation_type CuK\a
_diffrn_radiation_wavelength 1.54178
_exptl_absorpt_coefficient_mu 35.821
_exptl_crystal_density_diffrn 4.095
_exptl_crystal_F_000 169
_refine_ls_R_I_factor 0.035
_cod_data_source_file EJSSIC-1991-28-441-451-1.cif
_cod_data_source_block Rb2NbF6
_cod_original_cell_volume 153.23(7)
_cod_database_code 4030277

loop_
_symmetry_equiv_pos_site_id
_symmetry_equiv_pos_as_xyz
1 x,y,z
2 -y,x-y,z
3 -x+y,-x,z
4 y,x,-z
5 -x,-x+y,-z
6 x-y,-y,-z
7 -x,-y,-z
8 y,-x+y,-z
9 x-y,x,-z
10 -y,-x,z
11 x,x-y,z
12 -x+y,y,z

loop_
_atom_site_label
_atom_site_type_symbol
_atom_site_thermal_displace_type
_atom_site_fract_x
_atom_site_fract_y
_atom_site_fract_z
_atom_site_occupancy
_atom_site_U_iso_or_equiv
Nb Nb Uiso 0.00000 0.00000 0.00000 1.000 0.0127
F F Uiso 0.156(2) -0.156(2) 0.202(4) 1.000 0.0127
Rb Rb Uiso 0.33333 0.66667 0.669(6) 1.000 0.0127

loop_
_atom_type_symbol
_atom_type_description
_atom_type_scat_dispersion_real
_atom_type_scat_dispersion_imag
_atom_type_scat_source
F F 0.0727 0.0534 ' International Tables Vol C Tables 4.2.6.8 and 6.1.1.4'
Nb Nb -0.1121 2.4826 ' International Tables Vol C Tables 4.2.6.8 and 6.1.1.4'
Rb Rb -0.4688 1.6079 ' International Tables Vol C Tables 4.2.6.8 and 6.1.1.4'

loop_
_geom_angle_atom_site_label_1
_geom_angle_atom_site_label_2
_geom_angle_atom_site_label_3
_geom_angle
_geom_angle_site_symmetry_1
_geom_angle_site_symmetry_3
_geom_angle_publ_flag
F Nb F 96.4(7) . 2_555 yes
F Nb F 96.4(7) . 3_555 yes
F Nb F 180.00 . 4_555 yes
F Nb F 83.6(7) . 5_555 yes
F Nb F 83.6(7) . 6_555 yes
F Nb F 96.4(7) 2_555 3_555 yes
F Nb F 83.6(7) 2_555 4_555 yes
F Nb F 180.00 2_555 5_555 yes
F Nb F 83.6(7) 2_555 6_555 yes
F Nb F 83.6(7) 3_555 4_555 yes
F Nb F 83.6(7) 3_555 5_555 yes
F Nb F 180.00 3_555 6_555 yes
F Nb F 96.4(7) 4_555 5_555 yes
F Nb F 96.4(7) 4_555 6_555 yes
F Nb F 96.4(7) 5_555 6_555 yes

loop_
_geom_bond_atom_site_label_1
_geom_bond_atom_site_label_2
_geom_bond_distance
_geom_bond_site_symmetry_2
_geom_bond_publ_flag
Nb F 1.906(15) . yes
Nb F 1.906(17) 2_555 yes
Nb F 1.906(18) 3_555 yes
Nb F 1.906(15) 4_555 yes
Nb F 1.906(17) 5_555 yes
Nb F 1.906(18) 6_555 yes
